data_7205541
loop_
_publ_author_name
'Marziale, Alexander N.'
'Jantke, Dominik'
'Faul, Stefan H.'
'Reiner, Thomas'
'Herdtweck, Eberhardt'
'Eppinger, J\"org'

_publ_section_title
;
 An efficient protocol for the palladium-catalysed Suzuki--Miyaura
 cross-coupling
;
_journal_issue 1
_journal_name_full 'Green Chemistry'
_journal_page_first 169
_journal_paper_doi 10.1039/c0gc00522c
_journal_volume 13
_journal_year 2011
_chemical_absolute_configuration ad
_chemical_formula_moiety 'C36 H44 Cl2 O2 P2 Pd2'
_chemical_formula_sum 'C36 H44 Cl2 O2 P2 Pd2'
_chemical_formula_weight 854.35
_chemical_name_systematic ?
_space_group_IT_number 78
_symmetry_cell_setting tetragonal
_symmetry_Int_Tables_number 78
_symmetry_space_group_name_Hall 'P 4cw'
_symmetry_space_group_name_H-M 'P 43'
_atom_sites_solution_hydrogens geom
_atom_sites_solution_primary direct
_atom_sites_solution_secondary difmap
_cell_angle_alpha 90
_cell_angle_beta 90
_cell_angle_gamma 90
_cell_formula_units_Z 8
_cell_length_a 17.6026(6)
_cell_length_b 17.6026(6)
_cell_length_c 23.7470(9)
_cell_measurement_reflns_used 9794
_cell_measurement_temperature 123(1)
_cell_measurement_theta_max 25.32
_cell_measurement_theta_min 1.16
_cell_volume 7358.0(5)
_computing_cell_refinement 'SAINT (Bruker, 2008b)'
_computing_data_collection 'APEX II Control Software (Bruker, 2008a)'
_computing_data_reduction 'SAINT (Bruker, 2008b)'
_computing_molecular_graphics 'PLATON (Spek, 2010)'
_computing_publication_material 'PLATON (Spek, 2010)'
_computing_structure_refinement 'SHELXL97 (Sheldrick, 1998)'
_computing_structure_solution 'SHELXS97 (Sheldrick, 1998)'
_diffrn_ambient_temperature 123(1)
_diffrn_detector ' CCD plate '
_diffrn_detector_area_resol_mean 16
_diffrn_measured_fraction_theta_full 0.997
_diffrn_measured_fraction_theta_max 0.997
_diffrn_measurement_device ' \k-geometry diffractometer '
_diffrn_measurement_device_type ' Bruker APEX-II CCD '
_diffrn_measurement_method ' phi- and omega-rotation '
_diffrn_radiation_monochromator graphite
_diffrn_radiation_source 'rotating anode FR591'
_diffrn_radiation_type 'Mo K\a'
_diffrn_radiation_wavelength 0.71073
_diffrn_reflns_av_R_equivalents 0.0391
_diffrn_reflns_av_sigmaI/netI 0.0130
_diffrn_reflns_limit_h_max 17
_diffrn_reflns_limit_h_min -18
_diffrn_reflns_limit_k_max 21
_diffrn_reflns_limit_k_min -21
_diffrn_reflns_limit_l_max 28
_diffrn_reflns_limit_l_min -28
_diffrn_reflns_number 244254
_diffrn_reflns_theta_full 25.32
_diffrn_reflns_theta_max 25.32
_diffrn_reflns_theta_min 1.16
_diffrn_standards_decay_% 0
_exptl_absorpt_coefficient_mu 1.240
_exptl_absorpt_correction_T_max 0.7452
_exptl_absorpt_correction_T_min 0.6644
_exptl_absorpt_correction_type multi-scan
_exptl_absorpt_process_details 'SADABS, Bruker, 2008b'
_exptl_crystal_colour colorless
_exptl_crystal_density_diffrn 1.543
_exptl_crystal_density_meas ?
_exptl_crystal_density_method none
_exptl_crystal_description prism
_exptl_crystal_F_000 3456
_exptl_crystal_size_max 0.36
_exptl_crystal_size_mid 0.18
_exptl_crystal_size_min 0.10
_refine_diff_density_max 1.724
_refine_diff_density_min -0.584
_refine_diff_density_rms 0.074
_refine_ls_abs_structure_details 'Flack H D (1983), Acta Cryst. A39, 876-881'
_refine_ls_abs_structure_Flack 0.368(16)
_refine_ls_extinction_method none
_refine_ls_goodness_of_fit_ref 1.071
_refine_ls_hydrogen_treatment constr
_refine_ls_matrix_type full
_refine_ls_number_parameters 810
_refine_ls_number_reflns 13395
_refine_ls_number_restraints 1
_refine_ls_restrained_S_all 1.071
_refine_ls_R_factor_all 0.0287
_refine_ls_R_factor_gt 0.0273
_refine_ls_shift/su_max 0.001
_refine_ls_shift/su_mean 0.000
_refine_ls_structure_factor_coef Fsqd
_refine_ls_weighting_details 'w=1/[\s^2^(Fo^2^)+(0.0315P)^2^+12.4448P] where P=(Fo^2^+2Fc^2^)/3'
_refine_ls_weighting_scheme sigma
_refine_ls_wR_factor_gt 0.0688
_refine_ls_wR_factor_ref 0.0701
_reflns_number_gt 13028
_reflns_number_total 13395
_reflns_threshold_expression I>2\s(I)
_cod_data_source_file C0GC00522C.TXT
_cod_data_source_block Compound_2
_cod_depositor_comments
;
The following automatic conversions were performed:
'_symmetry_cell_setting' value 'Tetragonal' changed to 'tetragonal'
according to '/home/saulius/struct/CIF-dictionaries/cif_core.dic'
dictionary named 'cif_core.dic' version 2.4.1 from 2010-06-29.

Automatic conversion script
Id: cif_fix_enum 1555 2011-01-17 13:19:09Z saulius 

The following automatic conversions were performed:

'_exptl_crystal_density_meas' value 'none' was changed to '?' - the
value is perceived as not measured.

Automatic conversion script
Id: cif_fix_values 3008 2015-01-20 13:52:24Z robertas 
;
_cod_database_code 7205541

loop_
_symmetry_equiv_pos_site_id
_symmetry_equiv_pos_as_xyz
1 x,y,z
2 -y,x,3/4+z
3 -x,-y,1/2+z
4 y,-x,1/4+z

loop_
_atom_site_aniso_label
_atom_site_aniso_U_11
_atom_site_aniso_U_22
_atom_site_aniso_U_33
_atom_site_aniso_U_23
_atom_site_aniso_U_13
_atom_site_aniso_U_12
Pd1 0.0207(1) 0.0149(1) 0.0269(2) 0.0009(1) 0.0025(1) -0.0009(1)
Pd2 0.0239(2) 0.0167(1) 0.0319(2) -0.0015(1) 0.0089(1) -0.0030(1)
Cl1 0.0295(5) 0.0160(4) 0.0325(5) 0.0004(3) 0.0098(4) 0.0005(3)
Cl2 0.0315(5) 0.0175(4) 0.0361(5) -0.0017(4) 0.0119(4) -0.0031(4)
P1 0.0220(5) 0.0168(4) 0.0309(5) 0.0043(4) 0.0015(4) 0.0009(4)
P2 0.0229(5) 0.0212(5) 0.0345(5) 0.0004(4) 0.0044(4) -0.0020(4)
O1 0.0246(14) 0.0163(13) 0.0431(16) 0.0061(11) 0.0079(12) 0.0066(10)
O2 0.0282(15) 0.0191(13) 0.0400(16) 0.0004(11) 0.0093(12) 0.0004(11)
C1 0.0219(19) 0.0233(19) 0.0290(19) 0.0028(15) -0.0032(15) 0.0007(15)
C2 0.028(2) 0.0200(19) 0.028(2) -0.0009(15) -0.0013(15) -0.0048(15)
C3 0.028(2) 0.024(2) 0.032(2) 0.0039(16) -0.0037(16) -0.0059(16)
C4 0.0157(18) 0.028(2) 0.037(2) 0.0057(17) 0.0014(16) -0.0030(15)
C5 0.0201(19) 0.026(2) 0.035(2) 0.0054(16) -0.0011(16) 0.0009(15)
C6 0.0234(19) 0.0207(19) 0.036(2) 0.0090(16) -0.0034(16) -0.0013(15)
C7 0.0132(17) 0.027(2) 0.044(2) 0.0081(17) 0.0032(16) 0.0019(15)
C8 0.048(3) 0.047(3) 0.046(3) 0.013(2) 0.010(2) 0.016(2)
C9 0.059(3) 0.049(3) 0.066(4) 0.009(3) 0.007(3) 0.034(3)
C10 0.047(3) 0.043(3) 0.056(3) 0.017(2) 0.024(2) 0.022(2)
C11 0.043(3) 0.045(3) 0.044(3) 0.008(2) 0.013(2) 0.004(2)
C12 0.024(2) 0.036(2) 0.047(3) 0.009(2) 0.0046(18) 0.0074(17)
C13 0.037(2) 0.024(2) 0.038(2) 0.0042(17) -0.0060(18) 0.0073(17)
C14 0.044(3) 0.038(3) 0.047(3) -0.004(2) -0.011(2) 0.005(2)
C15 0.056(3) 0.025(2) 0.034(2) 0.0049(18) -0.005(2) 0.0069(19)
C16 0.030(2) 0.022(2) 0.033(2) -0.0007(16) 0.0080(17) -0.0048(16)
C17 0.070(3) 0.020(2) 0.045(3) 0.0003(19) -0.004(2) 0.008(2)
C18 0.027(2) 0.029(2) 0.040(2) -0.0085(18) -0.0036(18) -0.0010(16)
C19 0.027(2) 0.022(2) 0.038(2) -0.0167(17) 0.0107(17) -0.0061(16)
C20 0.0216(19) 0.029(2) 0.036(2) 0.0012(17) 0.0035(16) -0.0016(16)
C21 0.036(2) 0.027(2) 0.040(2) -0.0027(18) 0.0002(19) -0.0050(18)
C22 0.040(2) 0.024(2) 0.035(2) -0.0070(17) 0.0031(18) 0.0022(17)
C23 0.030(2) 0.026(2) 0.033(2) 0.0005(16) 0.0015(17) 0.0026(16)
C24 0.028(2) 0.0214(19) 0.0256(19) -0.0022(15) 0.0028(15) -0.0062(15)
C25 0.033(2) 0.027(2) 0.030(2) 0.0095(16) 0.0031(17) 0.0042(17)
C26 0.033(2) 0.037(2) 0.042(2) -0.002(2) 0.0031(19) 0.0061(18)
C27 0.044(3) 0.054(3) 0.048(3) -0.008(2) 0.012(2) 0.015(2)
C28 0.028(2) 0.058(3) 0.066(4) 0.013(3) 0.012(2) 0.006(2)
C29 0.030(2) 0.045(3) 0.058(3) 0.006(2) 0.005(2) 0.001(2)
C30 0.036(2) 0.025(2) 0.045(3) 0.0049(18) -0.0002(19) 0.0004(18)
C31 0.034(2) 0.035(2) 0.034(2) 0.0089(18) 0.0055(18) -0.0003(18)
C32 0.035(2) 0.039(3) 0.048(3) 0.010(2) 0.001(2) 0.0027(19)
C33 0.059(3) 0.051(3) 0.036(3) -0.006(2) 0.000(2) -0.002(2)
C34 0.026(2) 0.026(2) 0.045(2) -0.0025(18) 0.0093(18) 0.0008(16)
C35 0.040(3) 0.053(3) 0.050(3) -0.007(2) -0.009(2) -0.009(2)
C36 0.030(2) 0.033(2) 0.066(3) -0.005(2) 0.018(2) -0.0100(19)
Pd3 0.0190(1) 0.0176(1) 0.0257(1) -0.0004(1) -0.0074(1) -0.0013(1)
Pd4 0.0178(1) 0.0190(1) 0.0170(2) -0.0015(1) -0.0035(1) -0.0018(1)
Cl3 0.0265(5) 0.0204(4) 0.0276(5) -0.0030(3) -0.0109(4) -0.0002(4)
Cl4 0.0283(5) 0.0205(4) 0.0289(5) -0.0026(3) -0.0118(4) 0.0000(3)
P3 0.0222(5) 0.0210(5) 0.0271(5) -0.0009(4) -0.0053(4) -0.0013(4)
P4 0.0181(4) 0.0195(5) 0.0206(4) -0.0021(3) -0.0030(3) -0.0019(3)
O3 0.0263(14) 0.0196(13) 0.0390(16) -0.0032(11) -0.0125(12) -0.0014(11)
O4 0.0213(13) 0.0207(13) 0.0287(14) -0.0047(11) -0.0070(11) -0.0013(10)
C37 0.0212(19) 0.0221(19) 0.036(2) 0.0059(16) -0.0120(16) -0.0005(15)
C38 0.033(2) 0.024(2) 0.039(2) -0.0041(17) -0.0124(18) -0.0022(16)
C39 0.053(3) 0.024(2) 0.053(3) 0.002(2) -0.019(2) -0.009(2)
C40 0.041(3) 0.028(2) 0.051(3) 0.000(2) -0.017(2) 0.0059(19)
C41 0.032(2) 0.027(2) 0.030(2) -0.0002(16) -0.0067(17) 0.0007(17)
C42 0.031(2) 0.0215(19) 0.030(2) -0.0027(16) -0.0078(16) -0.0029(16)
C43 0.031(2) 0.026(2) 0.042(2) -0.0106(18) -0.0101(18) 0.0095(17)
C44 0.042(3) 0.049(3) 0.047(3) 0.009(2) -0.014(2) 0.000(2)
C45 0.053(3) 0.068(4) 0.047(3) 0.013(3) -0.018(3) 0.005(3)
C46 0.048(3) 0.049(3) 0.057(3) -0.008(2) -0.026(3) 0.012(2)
C47 0.026(2) 0.038(3) 0.070(4) -0.001(2) -0.005(2) 0.0002(18)
C48 0.039(3) 0.037(2) 0.043(3) 0.004(2) -0.012(2) 0.006(2)
C49 0.033(2) 0.026(2) 0.036(2) 0.0042(17) -0.0060(18) -0.0070(17)
C50 0.040(3) 0.039(3) 0.042(3) -0.006(2) -0.005(2) -0.014(2)
C51 0.043(3) 0.050(3) 0.040(3) -0.002(2) 0.007(2) -0.014(2)
C52 0.034(2) 0.033(2) 0.028(2) -0.0071(17) -0.0048(17) -0.0041(18)
C53 0.043(3) 0.045(3) 0.038(3) -0.008(2) -0.003(2) 0.010(2)
C54 0.055(3) 0.044(3) 0.032(2) -0.001(2) 0.008(2) -0.008(2)
C55 0.0189(18) 0.0243(19) 0.0171(17) 0.0003(14) 0.0005(14) 0.0000(14)
C56 0.0213(18) 0.027(2) 0.0244(18) 0.0035(15) -0.0004(15) -0.0089(15)
C57 0.032(2) 0.0207(19) 0.032(2) 0.0022(15) 0.0040(17) -0.0078(16)
C58 0.026(2) 0.0224(19) 0.034(2) 0.0046(16) 0.0002(16) -0.0030(15)
C59 0.0239(19) 0.028(2) 0.0251(19) 0.0040(15) 0.0023(15) 0.0022(15)
C60 0.0162(17) 0.0247(19) 0.0217(17) 0.0020(14) 0.0017(14) 0.0009(14)
C61 0.0213(19) 0.031(2) 0.029(2) -0.0036(16) -0.0031(16) 0.0060(16)
C62 0.036(2) 0.040(2) 0.036(2) 0.0096(19) 0.0011(19) 0.0018(18)
C63 0.039(3) 0.052(3) 0.038(2) 0.011(2) -0.003(2) 0.009(2)
C64 0.034(2) 0.036(2) 0.045(3) -0.004(2) -0.010(2) 0.0130(19)
C65 0.020(2) 0.036(2) 0.048(3) -0.0063(19) -0.0006(18) 0.0037(17)
C66 0.024(2) 0.030(2) 0.034(2) 0.0007(17) 0.0004(16) 0.0022(16)
C67 0.0249(19) 0.033(2) 0.0199(18) -0.0091(15) -0.0011(15) -0.0015(16)
C68 0.040(2) 0.042(2) 0.023(2) -0.0018(18) 0.0034(18) -0.0043(18)
C69 0.037(2) 0.040(2) 0.025(2) -0.0134(18) -0.0004(17) 0.0071(19)
C70 0.026(2) 0.023(2) 0.031(2) 0.0001(16) -0.0041(16) -0.0078(15)
C71 0.030(2) 0.039(2) 0.038(2) -0.0021(19) -0.0040(18) -0.0141(18)
C72 0.055(3) 0.062(3) 0.036(2) -0.005(2) 0.011(2) -0.035(3)

loop_
_atom_site_label
_atom_site_type_symbol
_atom_site_thermal_displace_type
_atom_site_fract_x
_atom_site_fract_y
_atom_site_fract_z
_atom_site_occupancy
_atom_site_U_iso_or_equiv
_atom_site_calc_flag
_atom_site_refinement_flags
Pd1 Pd Uani 0.16222(2) 0.03721(1) 0.11601(1) 1.000 0.0208(1) . .
Pd2 Pd Uani 0.31648(2) -0.02470(1) 0.03263(1) 1.000 0.0242(1) . .
Cl1 Cl Uani 0.22665(5) -0.08299(5) 0.09791(4) 1.000 0.0260(3) . .
Cl2 Cl Uani 0.26857(6) 0.09560(5) 0.06713(4) 1.000 0.0284(3) . .
P1 P Uani 0.10408(5) 0.14357(5) 0.13484(5) 1.000 0.0232(3) . .
P2 P Uani 0.39717(6) 0.02558(6) -0.02634(5) 1.000 0.0262(3) . .
O1 O Uani 0.04078(15) 0.12657(14) 0.18358(12) 1.000 0.0280(8) . .
O2 O Uani 0.45900(15) -0.04004(15) -0.04342(12) 1.000 0.0291(8) . .
C1 C Uani 0.0769(2) -0.0023(2) 0.16407(17) 1.000 0.0247(11) . .
C2 C Uani 0.0672(2) -0.0803(2) 0.17433(16) 1.000 0.0253(11) . .
C3 C Uani 0.0119(2) -0.1054(2) 0.21264(17) 1.000 0.0280(12) . .
C4 C Uani -0.0345(2) -0.0534(2) 0.23960(17) 1.000 0.0269(11) . .
C5 C Uani -0.0281(2) 0.0252(2) 0.22943(17) 1.000 0.0270(11) . .
C6 C Uani 0.0288(2) 0.0471(2) 0.19197(18) 1.000 0.0267(11) . .
C7 C Uani -0.0782(2) 0.0785(2) 0.26023(18) 1.000 0.0281(11) . .
C8 C Uani -0.1235(3) 0.1322(3) 0.2327(2) 1.000 0.0470(17) . .
C9 C Uani -0.1741(3) 0.1768(3) 0.2629(3) 1.000 0.0580(19) . .
C10 C Uani -0.1795(3) 0.1699(3) 0.3210(2) 1.000 0.0487(17) . .
C11 C Uani -0.1346(3) 0.1184(3) 0.3487(2) 1.000 0.0440(17) . .
C12 C Uani -0.0849(2) 0.0726(2) 0.3183(2) 1.000 0.0357(14) . .
C13 C Uani 0.0495(2) 0.1904(2) 0.08010(18) 1.000 0.0330(12) . .
C14 C Uani -0.0166(3) 0.1395(3) 0.0621(2) 1.000 0.0430(17) . .
C15 C Uani 0.1020(3) 0.2124(2) 0.03062(19) 1.000 0.0383(14) . .
C16 C Uani 0.1671(2) 0.2154(2) 0.16390(18) 1.000 0.0283(12) . .
C17 C Uani 0.1286(3) 0.2903(2) 0.1776(2) 1.000 0.0450(16) . .
C18 C Uani 0.2114(2) 0.1834(2) 0.21333(18) 1.000 0.0320(12) . .
C19 C Uani 0.3678(2) -0.1198(2) 0.00446(18) 1.000 0.0290(12) . .
C20 C Uani 0.3411(2) -0.1927(2) 0.01543(17) 1.000 0.0289(11) . .
C21 C Uani 0.3811(3) -0.2562(2) -0.00219(19) 1.000 0.0343(12) . .
C22 C Uani 0.4489(3) -0.2483(2) -0.03178(18) 1.000 0.0330(12) . .
C23 C Uani 0.4785(2) -0.1757(2) -0.04455(18) 1.000 0.0297(12) . .
C24 C Uani 0.4357(2) -0.1135(2) -0.02749(16) 1.000 0.0250(11) . .
C25 C Uani 0.5529(2) -0.1660(2) -0.07331(17) 1.000 0.0300(12) . .
C26 C Uani 0.5744(2) -0.2165(3) -0.1165(2) 1.000 0.0373(12) . .
C27 C Uani 0.6455(3) -0.2099(3) -0.1436(2) 1.000 0.0487(17) . .
C28 C Uani 0.6964(3) -0.1568(3) -0.1256(2) 1.000 0.0507(18) . .
C29 C Uani 0.6773(3) -0.1075(3) -0.0822(2) 1.000 0.0443(16) . .
C30 C Uani 0.6072(2) -0.1124(2) -0.0565(2) 1.000 0.0353(14) . .
C31 C Uani 0.3583(3) 0.0595(2) -0.09313(18) 1.000 0.0343(12) . .
C32 C Uani 0.3009(3) 0.1242(3) -0.0831(2) 1.000 0.0407(16) . .
C33 C Uani 0.3226(3) -0.0061(3) -0.1259(2) 1.000 0.0487(17) . .
C34 C Uani 0.4566(2) 0.0991(2) 0.00371(19) 1.000 0.0323(12) . .
C35 C Uani 0.4932(3) 0.0692(3) 0.0592(2) 1.000 0.0477(17) . .
C36 C Uani 0.5171(3) 0.1272(3) -0.0378(2) 1.000 0.0430(14) . .
Pd3 Pd Uani 0.18575(1) 0.52592(1) 0.03370(1) 1.000 0.0208(1) . .
Pd4 Pd Uani 0.33127(1) 0.46089(1) 0.12886(1) 1.000 0.0179(1) . .
Cl3 Cl Uani 0.23581(5) 0.40445(5) 0.06716(4) 1.000 0.0248(3) . .
Cl4 Cl Uani 0.28154(5) 0.58153(5) 0.09542(4) 1.000 0.0259(3) . .
P3 P Uani 0.09963(6) 0.48213(5) -0.02458(4) 1.000 0.0234(3) . .
P4 P Uani 0.41340(5) 0.50805(5) 0.18815(4) 1.000 0.0194(3) . .
O3 O Uani 0.04351(15) 0.55220(15) -0.04235(12) 1.000 0.0283(8) . .
O4 O Uani 0.47335(14) 0.44099(14) 0.20561(11) 1.000 0.0236(8) . .
C37 C Uani 0.1394(2) 0.6235(2) 0.00698(17) 1.000 0.0264(11) . .
C38 C Uani 0.1703(2) 0.6947(2) 0.01939(18) 1.000 0.0320(12) . .
C39 C Uani 0.1356(3) 0.7613(3) 0.0017(2) 1.000 0.0433(16) . .
C40 C Uani 0.0706(3) 0.7587(3) -0.0306(2) 1.000 0.0400(16) . .
C41 C Uani 0.0381(2) 0.6890(2) -0.04636(17) 1.000 0.0297(12) . .
C42 C Uani 0.0735(2) 0.6227(2) -0.02696(17) 1.000 0.0275(11) . .
C43 C Uani -0.0309(2) 0.6874(2) -0.08310(19) 1.000 0.0330(12) . .
C44 C Uani -0.0281(3) 0.7321(3) -0.1331(2) 1.000 0.0460(17) . .
C45 C Uani -0.0913(3) 0.7357(3) -0.1680(2) 1.000 0.0560(19) . .
C46 C Uani -0.1581(3) 0.6978(3) -0.1534(2) 1.000 0.0513(17) . .
C47 C Uani -0.1610(3) 0.6557(3) -0.1045(2) 1.000 0.0447(18) . .
C48 C Uani -0.0969(3) 0.6510(3) -0.0698(2) 1.000 0.0397(16) . .
C49 C Uani 0.0334(2) 0.4140(2) 0.00649(18) 1.000 0.0317(12) . .
C50 C Uani -0.0260(3) 0.3860(3) -0.0356(2) 1.000 0.0403(17) . .
C51 C Uani -0.0037(3) 0.4506(3) 0.0586(2) 1.000 0.0443(17) . .
C52 C Uani 0.1349(2) 0.4448(2) -0.09163(17) 1.000 0.0317(12) . .
C53 C Uani 0.1896(3) 0.3794(3) -0.0810(2) 1.000 0.0420(17) . .
C54 C Uani 0.1723(3) 0.5077(3) -0.1259(2) 1.000 0.0437(16) . .
C55 C Uani 0.3826(2) 0.3645(2) 0.15449(15) 1.000 0.0201(10) . .
C56 C Uani 0.3572(2) 0.2927(2) 0.13903(16) 1.000 0.0242(11) . .
C57 C Uani 0.3974(2) 0.2282(2) 0.15522(17) 1.000 0.0282(11) . .
C58 C Uani 0.4628(2) 0.2344(2) 0.18759(17) 1.000 0.0275(11) . .
C59 C Uani 0.4902(2) 0.3056(2) 0.20478(16) 1.000 0.0257(11) . .
C60 C Uani 0.4484(2) 0.3688(2) 0.18796(15) 1.000 0.0209(10) . .
C61 C Uani 0.5595(2) 0.3101(2) 0.24160(16) 1.000 0.0271(11) . .
C62 C Uani 0.5685(3) 0.2599(3) 0.28602(19) 1.000 0.0373(12) . .
C63 C Uani 0.6304(3) 0.2640(3) 0.3223(2) 1.000 0.0430(16) . .
C64 C Uani 0.6857(3) 0.3181(3) 0.3125(2) 1.000 0.0383(14) . .
C65 C Uani 0.6811(2) 0.3657(2) 0.26689(19) 1.000 0.0347(14) . .
C66 C Uani 0.6176(2) 0.3631(2) 0.23147(18) 1.000 0.0293(12) . .
C67 C Uani 0.3722(2) 0.5397(2) 0.25478(15) 1.000 0.0259(11) . .
C68 C Uani 0.3388(2) 0.4720(3) 0.28711(18) 1.000 0.0350(12) . .
C69 C Uani 0.3128(2) 0.6016(3) 0.24317(18) 1.000 0.0340(12) . .
C70 C Uani 0.4752(2) 0.5824(2) 0.16121(17) 1.000 0.0267(12) . .
C71 C Uani 0.5341(2) 0.6106(3) 0.20429(19) 1.000 0.0357(12) . .
C72 C Uani 0.5146(3) 0.5542(3) 0.1070(2) 1.000 0.0510(16) . .
H21 H Uiso 0.09820 -0.11620 0.15530 1.000 0.0300 calc R
H31 H Uiso 0.00620 -0.15820 0.22000 1.000 0.0340 calc R
H333 H Uiso 0.28150 -0.02850 -0.10360 1.000 0.0730 calc R
H363 H Uiso 0.54950 0.16490 -0.01920 1.000 0.0650 calc R
H41 H Uiso -0.07140 -0.07110 0.26560 1.000 0.0320 calc R
H81 H Uiso -0.11950 0.13820 0.19310 1.000 0.0560 calc R
H91 H Uiso -0.20530 0.21240 0.24370 1.000 0.0700 calc R
H101 H Uiso -0.21420 0.20060 0.34140 1.000 0.0580 calc R
H111 H Uiso -0.13730 0.11400 0.38850 1.000 0.0530 calc R
H121 H Uiso -0.05480 0.03630 0.33780 1.000 0.0430 calc R
H131 H Uiso 0.02790 0.23820 0.09620 1.000 0.0400 calc R
H141 H Uiso -0.04810 0.12770 0.09500 1.000 0.0640 calc R
H142 H Uiso 0.00330 0.09230 0.04600 1.000 0.0640 calc R
H143 H Uiso -0.04740 0.16600 0.03390 1.000 0.0640 calc R
H151 H Uiso 0.13860 0.25070 0.04320 1.000 0.0570 calc R
H152 H Uiso 0.07140 0.23310 -0.00020 1.000 0.0570 calc R
H153 H Uiso 0.12930 0.16720 0.01740 1.000 0.0570 calc R
H161 H Uiso 0.20530 0.22670 0.13390 1.000 0.0340 calc R
H171 H Uiso 0.10650 0.31180 0.14310 1.000 0.0680 calc R
H172 H Uiso 0.16610 0.32580 0.19300 1.000 0.0680 calc R
H173 H Uiso 0.08830 0.28180 0.20530 1.000 0.0680 calc R
H181 H Uiso 0.23730 0.13670 0.20180 1.000 0.0480 calc R
H182 H Uiso 0.17650 0.17220 0.24440 1.000 0.0480 calc R
H183 H Uiso 0.24910 0.22080 0.22580 1.000 0.0480 calc R
H201 H Uiso 0.29480 -0.19910 0.03530 1.000 0.0350 calc R
H211 H Uiso 0.36210 -0.30550 0.00600 1.000 0.0410 calc R
H221 H Uiso 0.47570 -0.29230 -0.04360 1.000 0.0400 calc R
H261 H Uiso 0.54050 -0.25570 -0.12760 1.000 0.0450 calc R
H271 H Uiso 0.65780 -0.24240 -0.17420 1.000 0.0580 calc R
H281 H Uiso 0.74500 -0.15340 -0.14290 1.000 0.0610 calc R
H291 H Uiso 0.71270 -0.07030 -0.07000 1.000 0.0530 calc R
H301 H Uiso 0.59530 -0.07850 -0.02660 1.000 0.0430 calc R
H311 H Uiso 0.40120 0.08030 -0.11610 1.000 0.0410 calc R
H321 H Uiso 0.32780 0.16930 -0.06920 1.000 0.0610 calc R
H322 H Uiso 0.26330 0.10810 -0.05500 1.000 0.0610 calc R
H323 H Uiso 0.27510 0.13650 -0.11850 1.000 0.0610 calc R
H331 H Uiso 0.36130 -0.04470 -0.13350 1.000 0.0730 calc R
H332 H Uiso 0.30220 0.01300 -0.16160 1.000 0.0730 calc R
H341 H Uiso 0.42330 0.14320 0.01350 1.000 0.0390 calc R
H351 H Uiso 0.45310 0.05300 0.08520 1.000 0.0720 calc R
H352 H Uiso 0.52300 0.10990 0.07670 1.000 0.0720 calc R
H353 H Uiso 0.52640 0.02610 0.05070 1.000 0.0720 calc R
H361 H Uiso 0.49220 0.15050 -0.07040 1.000 0.0650 calc R
H362 H Uiso 0.54820 0.08420 -0.05030 1.000 0.0650 calc R
H511 H Uiso 0.03570 0.46380 0.08610 1.000 0.0670 calc R
H58 H Uiso 0.48940 0.18970 0.19830 1.000 0.0330 calc R
H381 H Uiso 0.21620 0.69750 0.04040 1.000 0.0380 calc R
H391 H Uiso 0.15670 0.80900 0.01190 1.000 0.0520 calc R
H401 H Uiso 0.04730 0.80470 -0.04240 1.000 0.0480 calc R
H441 H Uiso 0.01680 0.75920 -0.14260 1.000 0.0550 calc R
H451 H Uiso -0.08910 0.76410 -0.20200 1.000 0.0670 calc R
H461 H Uiso -0.20140 0.70090 -0.17720 1.000 0.0620 calc R
H471 H Uiso -0.20650 0.63000 -0.09440 1.000 0.0530 calc R
H481 H Uiso -0.09940 0.62170 -0.03630 1.000 0.0470 calc R
H491 H Uiso 0.06340 0.36910 0.01950 1.000 0.0380 calc R
H501 H Uiso -0.00100 0.35570 -0.06490 1.000 0.0610 calc R
H502 H Uiso -0.05140 0.42960 -0.05290 1.000 0.0610 calc R
H503 H Uiso -0.06360 0.35460 -0.01600 1.000 0.0610 calc R
H512 H Uiso -0.03940 0.41460 0.07560 1.000 0.0670 calc R
H513 H Uiso -0.03100 0.49670 0.04730 1.000 0.0670 calc R
H521 H Uiso 0.09070 0.42490 -0.11350 1.000 0.0380 calc R
H531 H Uiso 0.16280 0.33820 -0.06170 1.000 0.0630 calc R
H532 H Uiso 0.23180 0.39710 -0.05750 1.000 0.0630 calc R
H533 H Uiso 0.20950 0.36080 -0.11700 1.000 0.0630 calc R
H541 H Uiso 0.13530 0.54830 -0.13270 1.000 0.0650 calc R
H542 H Uiso 0.18970 0.48710 -0.16200 1.000 0.0650 calc R
H543 H Uiso 0.21570 0.52810 -0.10500 1.000 0.0650 calc R
H561 H Uiso 0.31210 0.28760 0.11730 1.000 0.0290 calc R
H571 H Uiso 0.37990 0.17940 0.14400 1.000 0.0340 calc R
H621 H Uiso 0.53120 0.22170 0.29190 1.000 0.0450 calc R
H631 H Uiso 0.63460 0.23010 0.35320 1.000 0.0510 calc R
H641 H Uiso 0.72750 0.32240 0.33770 1.000 0.0460 calc R
H651 H Uiso 0.72100 0.40060 0.25940 1.000 0.0420 calc R
H661 H Uiso 0.61390 0.39720 0.20060 1.000 0.0350 calc R
H671 H Uiso 0.41370 0.56240 0.27810 1.000 0.0310 calc R
H681 H Uiso 0.37930 0.43580 0.29600 1.000 0.0520 calc R
H682 H Uiso 0.30020 0.44700 0.26390 1.000 0.0520 calc R
H683 H Uiso 0.31540 0.49010 0.32210 1.000 0.0520 calc R
H691 H Uiso 0.33750 0.64550 0.22560 1.000 0.0510 calc R
H692 H Uiso 0.28920 0.61730 0.27870 1.000 0.0510 calc R
H693 H Uiso 0.27370 0.58160 0.21780 1.000 0.0510 calc R
H701 H Uiso 0.44250 0.62670 0.15080 1.000 0.0320 calc R
H711 H Uiso 0.50780 0.63360 0.23640 1.000 0.0540 calc R
H712 H Uiso 0.56710 0.64840 0.18660 1.000 0.0540 calc R
H713 H Uiso 0.56480 0.56760 0.21730 1.000 0.0540 calc R
H721 H Uiso 0.47610 0.54180 0.07870 1.000 0.0760 calc R
H722 H Uiso 0.54480 0.50890 0.11550 1.000 0.0760 calc R
H723 H Uiso 0.54800 0.59420 0.09240 1.000 0.0760 calc R

loop_
_atom_type_symbol
_atom_type_description
_atom_type_scat_dispersion_real
_atom_type_scat_dispersion_imag
_atom_type_scat_source
Pd Pd -0.9988 1.0072 'International Tables Vol C Tables 4.2.6.8 and 6.1.1.4'
P P 0.1023 0.0942 'International Tables Vol C Tables 4.2.6.8 and 6.1.1.4'
O O 0.0106 0.0060 'International Tables Vol C Tables 4.2.6.8 and 6.1.1.4'
Cl Cl 0.1484 0.1585 'International Tables Vol C Tables 4.2.6.8 and 6.1.1.4'
H H 0.0000 0.0000 'International Tables Vol C Tables 4.2.6.8 and 6.1.1.4'
C C 0.0033 0.0016 'International Tables Vol C Tables 4.2.6.8 and 6.1.1.4'

loop_
_geom_angle_atom_site_label_1
_geom_angle_atom_site_label_2
_geom_angle_atom_site_label_3
_geom_angle
_geom_angle_site_symmetry_1
_geom_angle_site_symmetry_2
_geom_angle_site_symmetry_3
_geom_angle_publ_flag
Cl1 Pd1 Cl2 85.67(3) . . . yes
Cl1 Pd1 P1 178.25(4) . . . yes
Cl1 Pd1 C1 98.47(10) . . . yes
Cl2 Pd1 P1 95.53(3) . . . yes
Cl2 Pd1 C1 173.08(11) . . . yes
P1 Pd1 C1 80.21(10) . . . yes
Cl1 Pd2 Cl2 85.82(3) . . . yes
Cl1 Pd2 P2 179.06(4) . . . yes
Cl1 Pd2 C19 98.74(11) . . . yes
Cl2 Pd2 P2 95.11(4) . . . yes
Cl2 Pd2 C19 173.73(10) . . . yes
P2 Pd2 C19 80.34(11) . . . yes
P3 Pd3 C37 79.63(11) . . . yes
Cl3 Pd3 C37 177.10(10) . . . yes
Cl3 Pd3 Cl4 84.64(3) . . . yes
Cl3 Pd3 P3 98.44(3) . . . yes
Cl4 Pd3 P3 176.66(3) . . . yes
Cl4 Pd3 C37 97.34(11) . . . yes
Cl3 Pd4 Cl4 84.93(3) . . . yes
Cl3 Pd4 C55 98.46(10) . . . yes
Cl4 Pd4 P4 96.72(3) . . . yes
Cl3 Pd4 P4 176.66(3) . . . yes
P4 Pd4 C55 80.12(10) . . . yes
Cl4 Pd4 C55 174.45(10) . . . yes
Pd1 Cl1 Pd2 92.78(3) . . . yes
Pd1 Cl2 Pd2 93.44(3) . . . yes
Pd3 Cl3 Pd4 95.00(3) . . . yes
Pd3 Cl4 Pd4 95.43(3) . . . yes
C13 P1 C16 106.20(17) . . . yes
Pd1 P1 C16 112.87(12) . . . yes
Pd1 P1 O1 107.94(10) . . . yes
Pd1 P1 C13 119.46(13) . . . yes
O1 P1 C13 103.27(16) . . . yes
O1 P1 C16 105.93(17) . . . yes
Pd2 P2 O2 107.78(11) . . . yes
Pd2 P2 C34 114.40(15) . . . yes
O2 P2 C31 105.32(18) . . . yes
Pd2 P2 C31 116.47(17) . . . yes
C31 P2 C34 108.95(19) . . . yes
O2 P2 C34 102.57(16) . . . yes
Pd3 P3 C49 114.63(14) . . . yes
Pd3 P3 O3 108.38(11) . . . yes
Pd3 P3 C52 116.14(12) . . . yes
O3 P3 C49 102.34(16) . . . yes
O3 P3 C52 104.54(16) . . . yes
C49 P3 C52 109.38(17) . . . yes
Pd4 P4 C67 114.31(12) . . . yes
Pd4 P4 C70 116.31(13) . . . yes
Pd4 P4 O4 108.44(10) . . . yes
O4 P4 C67 104.86(15) . . . yes
O4 P4 C70 102.86(15) . . . yes
C67 P4 C70 108.82(17) . . . yes
P1 O1 C6 112.3(2) . . . yes
P2 O2 C24 112.8(2) . . . yes
P3 O3 C42 112.0(2) . . . yes
P4 O4 C60 112.0(2) . . . yes
Pd1 C1 C2 121.8(3) . . . yes
Pd1 C1 C6 120.8(3) . . . yes
C2 C1 C6 117.2(3) . . . no
C1 C2 C3 120.3(3) . . . no
C2 C3 C4 120.1(3) . . . no
C3 C4 C5 121.5(3) . . . no
C4 C5 C6 116.0(3) . . . no
C4 C5 C7 119.3(3) . . . no
C6 C5 C7 124.6(3) . . . no
O1 C6 C1 117.3(3) . . . yes
O1 C6 C5 117.8(3) . . . yes
C1 C6 C5 124.9(3) . . . no
C5 C7 C12 119.6(3) . . . no
C8 C7 C12 117.8(4) . . . no
C5 C7 C8 122.5(4) . . . no
C7 C8 C9 120.5(5) . . . no
C8 C9 C10 120.6(5) . . . no
C9 C10 C11 119.7(5) . . . no
C10 C11 C12 119.8(4) . . . no
C7 C12 C11 121.7(4) . . . no
P1 C13 C14 109.7(3) . . . yes
P1 C13 C15 110.0(3) . . . yes
C14 C13 C15 112.9(4) . . . no
P1 C16 C17 114.4(3) . . . yes
C17 C16 C18 112.7(3) . . . no
P1 C16 C18 110.4(2) . . . yes
C20 C19 C24 117.2(3) . . . no
Pd2 C19 C24 119.3(3) . . . yes
Pd2 C19 C20 123.5(3) . . . yes
C19 C20 C21 121.1(4) . . . no
C20 C21 C22 120.5(3) . . . no
C21 C22 C23 121.0(4) . . . no
C24 C23 C25 121.4(3) . . . no
C22 C23 C24 116.8(4) . . . no
C22 C23 C25 121.8(3) . . . no
O2 C24 C19 117.4(3) . . . yes
O2 C24 C23 119.2(3) . . . yes
C19 C24 C23 123.4(3) . . . no
C23 C25 C26 119.9(3) . . . no
C26 C25 C30 116.7(3) . . . no
C23 C25 C30 123.2(4) . . . no
C25 C26 C27 121.2(4) . . . no
C26 C27 C28 119.7(5) . . . no
C27 C28 C29 120.1(5) . . . no
C28 C29 C30 120.4(5) . . . no
C25 C30 C29 121.8(4) . . . no
C32 C31 C33 111.6(4) . . . no
P2 C31 C32 110.7(3) . . . yes
P2 C31 C33 110.4(3) . . . yes
P2 C34 C35 109.3(3) . . . yes
P2 C34 C36 112.2(3) . . . yes
C35 C34 C36 111.4(3) . . . no
C1 C2 H21 120.00 . . . no
C3 C2 H21 120.00 . . . no
C4 C3 H31 120.00 . . . no
C2 C3 H31 120.00 . . . no
C3 C4 H41 119.00 . . . no
C5 C4 H41 119.00 . . . no
C7 C8 H81 120.00 . . . no
C9 C8 H81 120.00 . . . no
C10 C9 H91 120.00 . . . no
C8 C9 H91 120.00 . . . no
C11 C10 H101 120.00 . . . no
C9 C10 H101 120.00 . . . no
C10 C11 H111 120.00 . . . no
C12 C11 H111 120.00 . . . no
C7 C12 H121 119.00 . . . no
C11 C12 H121 119.00 . . . no
C14 C13 H131 108.00 . . . no
C15 C13 H131 108.00 . . . no
P1 C13 H131 108.00 . . . no
C13 C14 H141 109.00 . . . no
H142 C14 H143 110.00 . . . no
C13 C14 H143 109.00 . . . no
H141 C14 H142 109.00 . . . no
C13 C14 H142 110.00 . . . no
H141 C14 H143 109.00 . . . no
C13 C15 H153 109.00 . . . no
H151 C15 H152 109.00 . . . no
C13 C15 H152 109.00 . . . no
C13 C15 H151 110.00 . . . no
H151 C15 H153 109.00 . . . no
H152 C15 H153 109.00 . . . no
C17 C16 H161 106.00 . . . no
P1 C16 H161 106.00 . . . no
C18 C16 H161 106.00 . . . no
C16 C17 H171 109.00 . . . no
C16 C17 H172 109.00 . . . no
H172 C17 H173 110.00 . . . no
C16 C17 H173 110.00 . . . no
H171 C17 H172 109.00 . . . no
H171 C17 H173 109.00 . . . no
C16 C18 H182 110.00 . . . no
C16 C18 H183 109.00 . . . no
H181 C18 H182 109.00 . . . no
C16 C18 H181 110.00 . . . no
H181 C18 H183 109.00 . . . no
H182 C18 H183 109.00 . . . no
C21 C20 H201 119.00 . . . no
C19 C20 H201 120.00 . . . no
C20 C21 H211 120.00 . . . no
C22 C21 H211 120.00 . . . no
C21 C22 H221 120.00 . . . no
C23 C22 H221 119.00 . . . no
C27 C26 H261 119.00 . . . no
C25 C26 H261 119.00 . . . no
C28 C27 H271 120.00 . . . no
C26 C27 H271 120.00 . . . no
C29 C28 H281 120.00 . . . no
C27 C28 H281 120.00 . . . no
C28 C29 H291 120.00 . . . no
C30 C29 H291 120.00 . . . no
C25 C30 H301 119.00 . . . no
C29 C30 H301 119.00 . . . no
P2 C31 H311 108.00 . . . no
C32 C31 H311 108.00 . . . no
C33 C31 H311 108.00 . . . no
C31 C32 H322 109.00 . . . no
C31 C32 H323 110.00 . . . no
C31 C32 H321 109.00 . . . no
H321 C32 H322 109.00 . . . no
H321 C32 H323 109.00 . . . no
H322 C32 H323 110.00 . . . no
C31 C33 H332 109.00 . . . no
H333 C33 H331 110.00 . . . no
H333 C33 H332 110.00 . . . no
C31 C33 H333 109.00 . . . no
C31 C33 H331 109.00 . . . no
H331 C33 H332 109.00 . . . no
P2 C34 H341 108.00 . . . no
C35 C34 H341 108.00 . . . no
C36 C34 H341 108.00 . . . no
C34 C35 H352 109.00 . . . no
C34 C35 H353 110.00 . . . no
C34 C35 H351 109.00 . . . no
H351 C35 H352 109.00 . . . no
H351 C35 H353 110.00 . . . no
H352 C35 H353 110.00 . . . no
H363 C36 H361 109.00 . . . no
H363 C36 H362 110.00 . . . no
H361 C36 H362 110.00 . . . no
C34 C36 H363 109.00 . . . no
C34 C36 H361 109.00 . . . no
C34 C36 H362 109.00 . . . no
Pd3 C37 C38 122.9(3) . . . yes
Pd3 C37 C42 120.4(3) . . . yes
C38 C37 C42 116.7(3) . . . no
C37 C38 C39 121.5(4) . . . no
C38 C39 C40 120.4(5) . . . no
C39 C40 C41 121.0(5) . . . no
C40 C41 C42 117.3(4) . . . no
C40 C41 C43 120.2(3) . . . no
C42 C41 C43 122.5(3) . . . no
O3 C42 C37 117.9(3) . . . yes
O3 C42 C41 119.1(3) . . . yes
C37 C42 C41 123.0(3) . . . no
C41 C43 C44 116.6(3) . . . no
C41 C43 C48 124.4(4) . . . no
C44 C43 C48 118.8(4) . . . no
C43 C44 C45 119.7(4) . . . no
C44 C45 C46 120.3(5) . . . no
C45 C46 C47 119.8(5) . . . no
C46 C47 C48 119.9(5) . . . no
C43 C48 C47 121.5(4) . . . no
P3 C49 C50 112.6(3) . . . yes
P3 C49 C51 108.7(3) . . . yes
C50 C49 C51 111.7(3) . . . no
P3 C52 C53 110.0(3) . . . yes
P3 C52 C54 110.5(3) . . . yes
C53 C52 C54 111.4(4) . . . no
Pd4 C55 C56 122.8(3) . . . yes
Pd4 C55 C60 119.6(3) . . . yes
C56 C55 C60 117.6(3) . . . no
C55 C56 C57 120.3(3) . . . no
C56 C57 C58 120.7(3) . . . no
C57 C58 C59 121.1(3) . . . no
C58 C59 C60 116.6(3) . . . no
C58 C59 C61 119.7(3) . . . no
C60 C59 C61 123.6(3) . . . no
O4 C60 C55 118.3(3) . . . yes
O4 C60 C59 118.1(3) . . . yes
C55 C60 C59 123.7(3) . . . no
C59 C61 C62 120.2(4) . . . no
C59 C61 C66 121.8(3) . . . no
C62 C61 C66 118.1(4) . . . no
C61 C62 C63 121.9(5) . . . no
C62 C63 C64 118.9(5) . . . no
C63 C64 C65 120.8(4) . . . no
C64 C65 C66 120.1(4) . . . no
C61 C66 C65 120.0(4) . . . no
P4 C67 C68 110.4(3) . . . yes
P4 C67 C69 109.3(3) . . . yes
C68 C67 C69 112.3(3) . . . no
P4 C70 C71 113.7(3) . . . yes
P4 C70 C72 109.3(3) . . . yes
C71 C70 C72 110.8(3) . . . no
C37 C38 H381 119.00 . . . no
C39 C38 H381 119.00 . . . no
C38 C39 H391 120.00 . . . no
C40 C39 H391 120.00 . . . no
C39 C40 H401 120.00 . . . no
C41 C40 H401 119.00 . . . no
C43 C44 H441 120.00 . . . no
C45 C44 H441 120.00 . . . no
C44 C45 H451 120.00 . . . no
C46 C45 H451 120.00 . . . no
C45 C46 H461 120.00 . . . no
C47 C46 H461 120.00 . . . no
C46 C47 H471 120.00 . . . no
C48 C47 H471 120.00 . . . no
C43 C48 H481 119.00 . . . no
C47 C48 H481 119.00 . . . no
P3 C49 H491 108.00 . . . no
C50 C49 H491 108.00 . . . no
C51 C49 H491 108.00 . . . no
C49 C50 H501 109.00 . . . no
C49 C50 H502 110.00 . . . no
C49 C50 H503 109.00 . . . no
H501 C50 H502 109.00 . . . no
H501 C50 H503 109.00 . . . no
H502 C50 H503 109.00 . . . no
C49 C51 H511 110.00 . . . no
C49 C51 H512 109.00 . . . no
C49 C51 H513 110.00 . . . no
H511 C51 H512 109.00 . . . no
H511 C51 H513 109.00 . . . no
H512 C51 H513 109.00 . . . no
P3 C52 H521 108.00 . . . no
C53 C52 H521 108.00 . . . no
C54 C52 H521 108.00 . . . no
C52 C53 H531 109.00 . . . no
C52 C53 H532 109.00 . . . no
C52 C53 H533 110.00 . . . no
H531 C53 H532 110.00 . . . no
H531 C53 H533 109.00 . . . no
H532 C53 H533 109.00 . . . no
C52 C54 H541 109.00 . . . no
C52 C54 H542 109.00 . . . no
C52 C54 H543 109.00 . . . no
H541 C54 H542 109.00 . . . no
H541 C54 H543 110.00 . . . no
H542 C54 H543 110.00 . . . no
C55 C56 H561 120.00 . . . no
C57 C56 H561 120.00 . . . no
C56 C57 H571 120.00 . . . no
C58 C57 H571 120.00 . . . no
C57 C58 H58 119.00 . . . no
C59 C58 H58 119.00 . . . no
C61 C62 H621 119.00 . . . no
C63 C62 H621 119.00 . . . no
C62 C63 H631 120.00 . . . no
C64 C63 H631 121.00 . . . no
C63 C64 H641 120.00 . . . no
C65 C64 H641 120.00 . . . no
C64 C65 H651 120.00 . . . no
C66 C65 H651 120.00 . . . no
C61 C66 H661 120.00 . . . no
C65 C66 H661 120.00 . . . no
P4 C67 H671 108.00 . . . no
C68 C67 H671 108.00 . . . no
C69 C67 H671 108.00 . . . no
C67 C68 H681 110.00 . . . no
C67 C68 H682 109.00 . . . no
C67 C68 H683 109.00 . . . no
H681 C68 H682 110.00 . . . no
H681 C68 H683 110.00 . . . no
H682 C68 H683 109.00 . . . no
C67 C69 H691 110.00 . . . no
C67 C69 H692 110.00 . . . no
C67 C69 H693 109.00 . . . no
H691 C69 H692 109.00 . . . no
H691 C69 H693 109.00 . . . no
H692 C69 H693 109.00 . . . no
P4 C70 H701 108.00 . . . no
C71 C70 H701 107.00 . . . no
C72 C70 H701 108.00 . . . no
C70 C71 H711 109.00 . . . no
C70 C71 H712 110.00 . . . no
C70 C71 H713 109.00 . . . no
H711 C71 H712 110.00 . . . no
H711 C71 H713 110.00 . . . no
H712 C71 H713 109.00 . . . no
C70 C72 H721 109.00 . . . no
C70 C72 H722 109.00 . . . no
C70 C72 H723 109.00 . . . no
H721 C72 H722 110.00 . . . no
H721 C72 H723 109.00 . . . no
H722 C72 H723 109.00 . . . no

loop_
_geom_bond_atom_site_label_1
_geom_bond_atom_site_label_2
_geom_bond_distance
_geom_bond_site_symmetry_1
_geom_bond_site_symmetry_2
_geom_bond_publ_flag
Pd1 Cl1 2.4388(9) . . yes
Pd1 Cl2 2.4307(11) . . yes
Pd1 P1 2.1800(9) . . yes
Pd1 C1 2.010(4) . . yes
Pd2 Cl1 2.4405(10) . . yes
Pd2 Cl2 2.4221(9) . . yes
Pd2 P2 2.1821(12) . . yes
Pd2 C19 2.016(4) . . yes
Pd3 P3 2.1926(10) . . yes
Pd3 Cl3 2.4453(9) . . yes
Pd3 Cl4 2.4392(9) . . yes
Pd3 C37 2.005(4) . . yes
Pd4 C55 2.016(4) . . yes
Pd4 Cl3 2.4408(9) . . yes
Pd4 Cl4 2.4303(9) . . yes
Pd4 P4 2.1821(9) . . yes
P1 C13 1.815(4) . . yes
P1 C16 1.818(4) . . yes
P1 O1 1.634(3) . . yes
P2 O2 1.638(3) . . yes
P2 C31 1.828(5) . . yes
P2 C34 1.811(4) . . yes
P3 O3 1.636(3) . . yes
P3 C49 1.828(4) . . yes
P3 C52 1.831(4) . . yes
P4 C70 1.818(4) . . yes
P4 C67 1.828(4) . . yes
P4 O4 1.637(3) . . yes
O1 C6 1.429(4) . . yes
O2 C24 1.408(4) . . yes
O3 C42 1.397(4) . . yes
O4 C60 1.408(4) . . yes
C1 C6 1.383(5) . . no
C1 C2 1.405(5) . . no
C2 C3 1.404(5) . . no
C3 C4 1.384(5) . . no
C4 C5 1.409(5) . . no
C5 C7 1.481(5) . . no
C5 C6 1.394(5) . . no
C7 C8 1.399(6) . . no
C7 C12 1.388(6) . . no
C8 C9 1.387(8) . . no
C9 C10 1.388(9) . . no
C10 C11 1.371(7) . . no
C11 C12 1.392(6) . . no
C13 C14 1.530(6) . . no
C13 C15 1.544(6) . . no
C16 C17 1.518(5) . . no
C16 C18 1.518(6) . . no
C19 C20 1.391(5) . . no
C19 C24 1.420(5) . . no
C20 C21 1.386(5) . . no
C21 C22 1.392(7) . . no
C22 C23 1.413(5) . . no
C23 C24 1.389(5) . . no
C23 C25 1.487(5) . . no
C25 C26 1.409(6) . . no
C25 C30 1.401(5) . . no
C26 C27 1.412(6) . . no
C27 C28 1.364(7) . . no
C28 C29 1.389(7) . . no
C29 C30 1.379(6) . . no
C31 C33 1.528(7) . . no
C31 C32 1.541(7) . . no
C34 C36 1.533(6) . . no
C34 C35 1.558(6) . . no
C2 H21 0.9500 . . no
C3 H31 0.9500 . . no
C4 H41 0.9500 . . no
C8 H81 0.9500 . . no
C9 H91 0.9500 . . no
C10 H101 0.9500 . . no
C11 H111 0.9500 . . no
C12 H121 0.9500 . . no
C13 H131 1.0000 . . no
C14 H141 0.9800 . . no
C14 H143 0.9800 . . no
C14 H142 0.9800 . . no
C15 H151 0.9800 . . no
C15 H152 0.9800 . . no
C15 H153 0.9800 . . no
C16 H161 1.0000 . . no
C17 H171 0.9800 . . no
C17 H172 0.9800 . . no
C17 H173 0.9800 . . no
C18 H181 0.9800 . . no
C18 H182 0.9800 . . no
C18 H183 0.9800 . . no
C20 H201 0.9500 . . no
C21 H211 0.9500 . . no
C22 H221 0.9500 . . no
C26 H261 0.9500 . . no
C27 H271 0.9500 . . no
C28 H281 0.9500 . . no
C29 H291 0.9500 . . no
C30 H301 0.9500 . . no
C31 H311 1.0000 . . no
C32 H322 0.9800 . . no
C32 H323 0.9800 . . no
C32 H321 0.9800 . . no
C33 H331 0.9800 . . no
C33 H332 0.9800 . . no
C33 H333 0.9800 . . no
C34 H341 1.0000 . . no
C35 H352 0.9800 . . no
C35 H353 0.9800 . . no
C35 H351 0.9800 . . no
C36 H361 0.9800 . . no
C36 H362 0.9800 . . no
C36 H363 0.9800 . . no
C37 C38 1.398(5) . . no
C37 C42 1.413(5) . . no
C38 C39 1.387(6) . . no
C39 C40 1.378(7) . . no
C40 C41 1.405(6) . . no
C41 C42 1.401(5) . . no
C41 C43 1.496(5) . . no
C43 C44 1.425(6) . . no
C43 C48 1.364(6) . . no
C44 C45 1.389(7) . . no
C45 C46 1.396(7) . . no
C46 C47 1.379(7) . . no
C47 C48 1.400(7) . . no
C49 C50 1.528(6) . . no
C49 C51 1.540(6) . . no
C52 C53 1.522(6) . . no
C52 C54 1.524(6) . . no
C55 C56 1.390(5) . . no
C55 C60 1.407(5) . . no
C56 C57 1.392(5) . . no
C57 C58 1.389(5) . . no
C58 C59 1.404(5) . . no
C59 C60 1.392(5) . . no
C59 C61 1.503(5) . . no
C61 C62 1.385(6) . . no
C61 C66 1.405(5) . . no
C62 C63 1.391(7) . . no
C63 C64 1.382(7) . . no
C64 C65 1.372(6) . . no
C65 C66 1.400(5) . . no
C67 C68 1.535(6) . . no
C67 C69 1.535(6) . . no
C70 C71 1.539(6) . . no
C70 C72 1.544(6) . . no
C38 H381 0.9500 . . no
C39 H391 0.9500 . . no
C40 H401 0.9500 . . no
C44 H441 0.9500 . . no
C45 H451 0.9500 . . no
C46 H461 0.9500 . . no
C47 H471 0.9500 . . no
C48 H481 0.9500 . . no
C49 H491 1.0000 . . no
C50 H501 0.9800 . . no
C50 H502 0.9800 . . no
C50 H503 0.9800 . . no
C51 H511 0.9800 . . no
C51 H512 0.9800 . . no
C51 H513 0.9800 . . no
C52 H521 1.0000 . . no
C53 H531 0.9800 . . no
C53 H532 0.9800 . . no
C53 H533 0.9800 . . no
C54 H541 0.9800 . . no
C54 H542 0.9800 . . no
C54 H543 0.9800 . . no
C56 H561 0.9500 . . no
C57 H571 0.9500 . . no
C58 H58 0.9500 . . no
C62 H621 0.9500 . . no
C63 H631 0.9500 . . no
C64 H641 0.9500 . . no
C65 H651 0.9500 . . no
C66 H661 0.9500 . . no
C67 H671 1.0000 . . no
C68 H681 0.9800 . . no
C68 H682 0.9800 . . no
C68 H683 0.9800 . . no
C69 H691 0.9800 . . no
C69 H692 0.9800 . . no
C69 H693 0.9800 . . no
C70 H701 1.0000 . . no
C71 H711 0.9800 . . no
C71 H712 0.9800 . . no
C71 H713 0.9800 . . no
C72 H721 0.9800 . . no
C72 H722 0.9800 . . no
C72 H723 0.9800 . . no
